data_1519509
loop_
_publ_author_name
'Light, Mark E.'
'Camiolo, S.'
'Navakhun, K.'
'Gale, Phil A.'
'Hursthouse, Michael B.'

_publ_section_title
;
 3,4-Diphenyl-1H-pyrrole-2,5-dicarboxylic acid bis-[(2-amino-ethyl)-amide]
 hexafluorophosphate dihydrate
;
_journal_name_full 'Crystal Structure Report Archive'
_journal_page_first 19
_journal_year 2002
_chemical_formula_sum 'C22 H31 F6 N5 O4 P'
_chemical_formula_weight 574.49
_space_group_IT_number 61
_symmetry_cell_setting orthorhombic
_symmetry_space_group_name_Hall '-P 2ac 2ab'
_symmetry_space_group_name_H-M 'P b c a'
_atom_sites_solution_hydrogens geom
_atom_sites_solution_primary direct
_atom_sites_solution_secondary difmap
_cell_angle_alpha 90.00
_cell_angle_beta 90.00
_cell_angle_gamma 90.00
_cell_formula_units_Z 8
_cell_length_a 16.1973(5)
_cell_length_b 9.3378(2)
_cell_length_c 34.0104(12)
_cell_measurement_reflns_used 13854
_cell_measurement_temperature 120(2)
_cell_measurement_theta_max 25.35
_cell_measurement_theta_min 2.91
_cell_volume 5144.0(3)
_computing_cell_refinement 'DENZO & COLLECT'
_computing_data_collection 'DENZO (Otwinowski & Minor, 1997) & COLLECT (Hooft, 1998)'
_computing_data_reduction 'DENZO & COLLECT'
_computing_structure_refinement 'SHELXL-97 (Sheldrick, 1997)'
_computing_structure_solution 'SHELXS-97 (Sheldrick, 1990)'
_diffrn_ambient_temperature 120(2)
_diffrn_measured_fraction_theta_full 0.996
_diffrn_measured_fraction_theta_max 0.996
_diffrn_measurement_device_type 'Bruker-Nonius KappaCCD'
_diffrn_measurement_method '\F & \w scans'
_diffrn_radiation_monochromator graphite
_diffrn_radiation_source 'Bruker-Nonius FR591 rotating anode'
_diffrn_radiation_type MoK\a
_diffrn_radiation_wavelength 0.71073
_diffrn_reflns_av_R_equivalents 0.1556
_diffrn_reflns_av_sigmaI/netI 0.1655
_diffrn_reflns_limit_h_max 13
_diffrn_reflns_limit_h_min -19
_diffrn_reflns_limit_k_max 9
_diffrn_reflns_limit_k_min -11
_diffrn_reflns_limit_l_max 39
_diffrn_reflns_limit_l_min -40
_diffrn_reflns_number 18704
_diffrn_reflns_theta_full 25.03
_diffrn_reflns_theta_max 25.03
_diffrn_reflns_theta_min 3.09
_exptl_absorpt_coefficient_mu 0.190
_exptl_absorpt_correction_T_max 0.9962
_exptl_absorpt_correction_T_min 0.9813
_exptl_absorpt_process_details 'SORTAV (Blessing, 1997)'
_exptl_crystal_colour colourless
_exptl_crystal_density_diffrn 1.484
_exptl_crystal_density_method 'not measured'
_exptl_crystal_description plate
_exptl_crystal_F_000 2392
_exptl_crystal_size_max 0.10
_exptl_crystal_size_mid 0.10
_exptl_crystal_size_min 0.02
_refine_diff_density_max 0.678
_refine_diff_density_min -0.512
_refine_diff_density_rms 0.079
_refine_ls_extinction_method none
_refine_ls_goodness_of_fit_ref 0.927
_refine_ls_hydrogen_treatment mixed
_refine_ls_matrix_type full
_refine_ls_number_parameters 361
_refine_ls_number_reflns 4519
_refine_ls_number_restraints 6
_refine_ls_restrained_S_all 0.926
_refine_ls_R_factor_all 0.1733
_refine_ls_R_factor_gt 0.0651
_refine_ls_shift/su_max 0.046
_refine_ls_shift/su_mean 0.001
_refine_ls_structure_factor_coef Fsqd
_refine_ls_weighting_details 'calc w=1/[\s^2^(Fo^2^)+(0.0796P)^2^+0.0000P] where P=(Fo^2^+2Fc^2^)/3'
_refine_ls_weighting_scheme calc
_refine_ls_wR_factor_gt 0.1374
_refine_ls_wR_factor_ref 0.1760
_reflns_number_gt 2080
_reflns_number_total 4519
_reflns_threshold_expression >2sigma(I)
_cod_data_source_file eCrystal-19.cif
_cod_data_source_block 02sot029
_cod_depositor_comments
;
Citation :
Light, Mark E. and Camiolo, S. and Navakhun, K. and Gale, Phil A. and 
Hursthouse, Michael B. (2002) 
University of Southampton, Crystal Structure Report Archive. 
(doi:10.5258/ecrystals/19)

More at:
http://ecrystals.chem.soton.ac.uk/19/

The following automatic conversions were performed:

'_symmetry_cell_setting' value 'Orthorhombic' changed to
'orthorhombic' according to the built-in table from CIF Core
dictionary named 'cif_core.dic' version 2.4.1 from 2010-06-29.

Automatic conversion script
Id: cif_fix_values 3271 2015-04-21 07:52:19Z andrius 
;
_cod_original_sg_symbol_H-M Pbca
_cod_database_code 1519509

loop_
_symmetry_equiv_pos_as_xyz
'x, y, z'
'-x+1/2, -y, z+1/2'
'-x, y+1/2, -z+1/2'
'x+1/2, -y+1/2, -z'
'-x, -y, -z'
'x-1/2, y, -z-1/2'
'x, -y-1/2, z-1/2'
'-x-1/2, y-1/2, z'

loop_
_atom_site_label
_atom_site_type_symbol
_atom_site_fract_x
_atom_site_fract_y
_atom_site_fract_z
_atom_site_U_iso_or_equiv
_atom_site_adp_type
_atom_site_occupancy
_atom_site_symmetry_multiplicity
_atom_site_calc_flag
_atom_site_refinement_flags
_atom_site_disorder_assembly
_atom_site_disorder_group
O2W O 0.1612(2) 0.6122(4) 0.65744(12) 0.0444(10) Uani 1 1 d D . .
O1W O -0.0753(3) 0.3713(5) 0.75829(13) 0.0640(12) Uani 1 1 d D . .
H1W H -0.1035(19) 0.401(5) 0.7369(7) 0.030(16) Uiso 1 1 d D . .
H4W H 0.2120(14) 0.617(6) 0.6681(15) 0.09(2) Uiso 1 1 d D . .
H3W H 0.145(4) 0.548(9) 0.639(3) 0.25(6) Uiso 1 1 d D . .
H2W H -0.026(5) 0.327(17) 0.7580(12) 0.45(12) Uiso 1 1 d D . .
P1 P 0.13089(8) 0.24615(15) 0.70913(4) 0.0332(4) Uani 1 1 d . . .
F1 F 0.07521(15) 0.3905(3) 0.72327(8) 0.0366(7) Uani 1 1 d . . .
O2 O 0.45613(18) -0.0345(3) 0.88354(8) 0.0278(8) Uani 1 1 d . . .
O1 O 0.44618(18) -0.0482(4) 1.03206(9) 0.0311(9) Uani 1 1 d . . .
N3 N 0.3836(2) -0.0433(4) 0.95696(10) 0.0180(9) Uani 1 1 d . . .
H3 H 0.4379 -0.0418 0.9578 0.022 Uiso 1 1 calc R . .
F4 F 0.18974(16) 0.1022(3) 0.69558(8) 0.0404(8) Uani 1 1 d . . .
F2 F 0.1176(2) 0.1698(3) 0.75302(8) 0.0577(9) Uani 1 1 d . . .
N2 N 0.3211(2) -0.0729(4) 1.05956(10) 0.0222(9) Uani 1 1 d . . .
H2 H 0.2681 -0.0885 1.0557 0.027 Uiso 1 1 calc R . .
F6 F 0.04806(17) 0.1652(3) 0.69231(9) 0.0523(9) Uani 1 1 d . . .
F5 F 0.1461(2) 0.3212(3) 0.66517(8) 0.0625(10) Uani 1 1 d . . .
C4 C 0.3330(2) -0.0507(4) 0.98906(12) 0.0187(11) Uani 1 1 d . . .
C17 C 0.1821(2) -0.0372(5) 0.90691(12) 0.0189(11) Uani 1 1 d . . .
C7 C 0.3373(2) -0.0386(5) 0.92354(12) 0.0164(11) Uani 1 1 d . . .
N4 N 0.3322(2) -0.0304(4) 0.85288(11) 0.0291(10) Uani 1 1 d . . .
H4 H 0.2787 -0.0425 0.8559 0.035 Uiso 1 1 calc R . .
C8 C 0.3801(3) -0.0342(5) 0.88505(13) 0.0218(11) Uani 1 1 d . . .
C11 C 0.1754(3) -0.0552(5) 1.00043(12) 0.0206(11) Uani 1 1 d . . .
C3 C 0.3713(3) -0.0570(5) 1.02840(13) 0.0218(11) Uani 1 1 d . . .
C6 C 0.2546(3) -0.0442(4) 0.93415(13) 0.0200(11) Uani 1 1 d . . .
F3 F 0.21575(16) 0.3265(3) 0.72641(10) 0.0585(10) Uani 1 1 d . . .
N1 N 0.3928(2) 0.1086(4) 1.15131(11) 0.0251(10) Uani 1 1 d . . .
H1A H 0.3716 0.0480 1.1697 0.038 Uiso 1 1 calc R . .
H1B H 0.3870 0.2006 1.1597 0.038 Uiso 1 1 calc R . .
H1C H 0.4473 0.0888 1.1477 0.038 Uiso 1 1 calc R . .
C2 C 0.3524(3) -0.0649(5) 1.09933(13) 0.0257(12) Uani 1 1 d . . .
H2A H 0.4103 -0.0987 1.1001 0.031 Uiso 1 1 calc R . .
H2B H 0.3192 -0.1272 1.1168 0.031 Uiso 1 1 calc R . .
C22 C 0.1629(3) 0.0885(5) 0.88723(13) 0.0257(12) Uani 1 1 d . . .
H22 H 0.1934 0.1728 0.8930 0.031 Uiso 1 1 calc R . .
C21 C 0.1009(3) 0.0948(5) 0.85966(14) 0.0272(12) Uani 1 1 d . . .
H21 H 0.0901 0.1815 0.8460 0.033 Uiso 1 1 calc R . .
C5 C 0.2510(3) -0.0519(4) 0.97584(13) 0.0193(11) Uani 1 1 d . . .
C14 C 0.0359(3) -0.0574(6) 1.04817(15) 0.0309(13) Uani 1 1 d . . .
H14 H -0.0112 -0.0599 1.0648 0.037 Uiso 1 1 calc R . .
C9 C 0.3639(3) -0.0072(6) 0.81313(13) 0.0344(14) Uani 1 1 d . . .
H9A H 0.3658 -0.0990 0.7986 0.041 Uiso 1 1 calc R . .
H9B H 0.4206 0.0325 0.8143 0.041 Uiso 1 1 calc R . .
C13 C 0.0840(3) 0.0642(5) 1.04628(14) 0.0330(13) Uani 1 1 d . . .
H13 H 0.0698 0.1465 1.0612 0.040 Uiso 1 1 calc R . .
N5 N 0.3317(2) 0.1227(4) 0.75191(11) 0.0352(11) Uani 1 1 d . . .
H5A H 0.3746 0.1856 0.7514 0.053 Uiso 1 1 calc R . .
H5B H 0.2881 0.1602 0.7385 0.053 Uiso 1 1 calc R . .
H5C H 0.3474 0.0389 0.7405 0.053 Uiso 1 1 calc R . .
C20 C 0.0543(3) -0.0266(6) 0.85202(15) 0.0330(13) Uani 1 1 d . . .
H20 H 0.0113 -0.0238 0.8330 0.040 Uiso 1 1 calc R . .
C16 C 0.1257(3) -0.1753(5) 1.00244(13) 0.0270(12) Uani 1 1 d . . .
H16 H 0.1394 -0.2583 0.9876 0.032 Uiso 1 1 calc R . .
C12 C 0.1530(3) 0.0656(5) 1.02251(14) 0.0279(12) Uani 1 1 d . . .
H12 H 0.1859 0.1497 1.0211 0.033 Uiso 1 1 calc R . .
C19 C 0.0708(3) -0.1509(6) 0.87212(14) 0.0301(13) Uani 1 1 d . . .
H19 H 0.0384 -0.2338 0.8673 0.036 Uiso 1 1 calc R . .
C15 C 0.0561(3) -0.1751(6) 1.02586(14) 0.0312(13) Uani 1 1 d . . .
H15 H 0.0217 -0.2575 1.0266 0.037 Uiso 1 1 calc R . .
C18 C 0.1341(3) -0.1566(5) 0.89917(13) 0.0251(12) Uani 1 1 d . . .
H18 H 0.1448 -0.2436 0.9127 0.030 Uiso 1 1 calc R . .
C1 C 0.3479(3) 0.0895(5) 1.11356(13) 0.0271(12) Uani 1 1 d . . .
H1D H 0.3722 0.1534 1.0934 0.033 Uiso 1 1 calc R . .
H1E H 0.2893 0.1171 1.1171 0.033 Uiso 1 1 calc R . .
C10 C 0.3074(3) 0.0958(6) 0.79285(14) 0.0451(15) Uani 1 1 d . . .
H10A H 0.2505 0.0571 0.7933 0.054 Uiso 1 1 calc R . .
H10B H 0.3072 0.1876 0.8074 0.054 Uiso 1 1 calc R . .

loop_
_atom_site_aniso_label
_atom_site_aniso_U_11
_atom_site_aniso_U_22
_atom_site_aniso_U_33
_atom_site_aniso_U_23
_atom_site_aniso_U_13
_atom_site_aniso_U_12
O2W 0.037(2) 0.039(3) 0.058(3) 0.008(2) -0.011(2) -0.0013(19)
O1W 0.065(3) 0.062(3) 0.065(3) -0.008(3) 0.010(3) -0.008(2)
P1 0.0352(8) 0.0288(9) 0.0355(8) -0.0018(7) -0.0031(6) 0.0028(7)
F1 0.0333(15) 0.0346(18) 0.0419(18) -0.0059(14) -0.0059(13) 0.0125(13)
O2 0.0214(19) 0.036(2) 0.0262(19) -0.0009(16) -0.0013(14) 0.0014(16)
O1 0.0221(19) 0.046(2) 0.025(2) 0.0036(16) -0.0003(15) -0.0030(17)
N3 0.0148(19) 0.021(2) 0.018(2) -0.0003(19) 0.0015(17) 0.0011(17)
F4 0.0346(15) 0.0312(18) 0.055(2) -0.0100(15) 0.0037(14) 0.0044(14)
F2 0.100(2) 0.041(2) 0.0326(19) 0.0057(16) 0.0088(17) 0.0084(17)
N2 0.0158(19) 0.031(3) 0.020(2) -0.0019(19) 0.0016(17) -0.0035(18)
F6 0.0446(18) 0.0366(19) 0.076(2) -0.0115(17) -0.0272(17) -0.0004(15)
F5 0.122(3) 0.0292(19) 0.036(2) -0.0004(16) 0.0241(19) -0.0023(18)
C4 0.025(3) 0.014(3) 0.017(3) 0.000(2) 0.001(2) 0.003(2)
C17 0.017(2) 0.023(3) 0.017(3) -0.003(2) -0.0011(19) -0.002(2)
C7 0.018(2) 0.018(3) 0.013(3) -0.002(2) -0.002(2) -0.001(2)
N4 0.026(2) 0.043(3) 0.019(2) 0.002(2) -0.0019(19) 0.004(2)
C8 0.029(3) 0.015(3) 0.022(3) 0.003(2) -0.003(2) -0.001(2)
C11 0.022(3) 0.020(3) 0.020(3) 0.005(2) -0.006(2) 0.005(2)
C3 0.026(3) 0.015(3) 0.024(3) 0.003(2) -0.003(2) -0.003(2)
C6 0.024(3) 0.012(3) 0.024(3) -0.003(2) 0.000(2) -0.001(2)
F3 0.0308(16) 0.0398(19) 0.105(3) -0.0266(19) -0.0214(17) 0.0043(15)
N1 0.031(2) 0.019(2) 0.025(2) -0.0012(19) 0.0023(18) -0.0004(19)
C2 0.021(2) 0.035(3) 0.021(3) -0.003(2) 0.003(2) 0.000(2)
C22 0.026(3) 0.024(3) 0.027(3) -0.004(2) -0.001(2) 0.000(2)
C21 0.027(3) 0.020(3) 0.035(3) 0.005(2) -0.008(2) 0.003(2)
C5 0.019(2) 0.014(3) 0.024(3) 0.000(2) 0.003(2) -0.002(2)
C14 0.018(3) 0.033(3) 0.042(3) 0.009(3) 0.007(2) 0.006(3)
C9 0.029(3) 0.057(4) 0.017(3) 0.003(3) 0.001(2) 0.003(3)
C13 0.032(3) 0.029(3) 0.038(3) -0.009(3) 0.012(2) 0.002(3)
N5 0.039(2) 0.037(3) 0.029(3) 0.006(2) -0.002(2) 0.009(2)
C20 0.031(3) 0.035(4) 0.033(3) 0.000(3) -0.007(2) 0.004(3)
C16 0.026(3) 0.020(3) 0.035(3) -0.003(2) -0.001(2) -0.001(2)
C12 0.026(3) 0.021(3) 0.036(3) -0.001(3) 0.000(2) -0.003(2)
C19 0.025(3) 0.031(3) 0.034(3) -0.007(3) 0.001(2) -0.013(3)
C15 0.022(3) 0.030(3) 0.042(3) 0.008(3) 0.001(2) -0.007(2)
C18 0.027(3) 0.018(3) 0.030(3) -0.005(2) -0.002(2) 0.003(2)
C1 0.029(3) 0.030(3) 0.022(3) 0.000(2) -0.005(2) 0.001(2)
C10 0.060(4) 0.051(4) 0.025(3) 0.007(3) 0.008(3) 0.016(3)

loop_
_atom_type_symbol
_atom_type_description
_atom_type_scat_dispersion_real
_atom_type_scat_dispersion_imag
_atom_type_scat_source
C C 0.0033 0.0016 'International Tables Vol C Tables 4.2.6.8 and 6.1.1.4'
H H 0.0000 0.0000 'International Tables Vol C Tables 4.2.6.8 and 6.1.1.4'
N N 0.0061 0.0033 'International Tables Vol C Tables 4.2.6.8 and 6.1.1.4'
O O 0.0106 0.0060 'International Tables Vol C Tables 4.2.6.8 and 6.1.1.4'
F F 0.0171 0.0103 'International Tables Vol C Tables 4.2.6.8 and 6.1.1.4'
P P 0.1023 0.0942 'International Tables Vol C Tables 4.2.6.8 and 6.1.1.4'

loop_
_geom_angle_atom_site_label_1
_geom_angle_atom_site_label_2
_geom_angle_atom_site_label_3
_geom_angle
_geom_angle_site_symmetry_1
_geom_angle_site_symmetry_3
F6 P1 F2 90.54(18) . .
F6 P1 F5 90.10(17) . .
F2 P1 F5 178.86(19) . .
F6 P1 F3 179.27(18) . .
F2 P1 F3 89.07(18) . .
F5 P1 F3 90.28(19) . .
F6 P1 F1 91.72(15) . .
F2 P1 F1 90.99(15) . .
F5 P1 F1 89.94(15) . .
F3 P1 F1 88.90(14) . .
F6 P1 F4 89.99(15) . .
F2 P1 F4 88.70(15) . .
F5 P1 F4 90.35(16) . .
F3 P1 F4 89.38(14) . .
F1 P1 F4 178.26(16) . .
C7 N3 C4 109.7(3) . .
C3 N2 C2 121.2(4) . .
N3 C4 C5 108.2(4) . .
N3 C4 C3 118.2(4) . .
C5 C4 C3 133.6(4) . .
C18 C17 C22 117.6(4) . .
C18 C17 C6 121.6(4) . .
C22 C17 C6 120.8(4) . .
N3 C7 C6 108.2(4) . .
N3 C7 C8 118.7(4) . .
C6 C7 C8 133.0(4) . .
C8 N4 C9 123.7(4) . .
O2 C8 N4 123.0(4) . .
O2 C8 C7 120.3(4) . .
N4 C8 C7 116.8(4) . .
C16 C11 C12 118.3(4) . .
C16 C11 C5 121.7(4) . .
C12 C11 C5 119.9(4) . .
O1 C3 N2 121.9(4) . .
O1 C3 C4 120.5(4) . .
N2 C3 C4 117.6(4) . .
C7 C6 C5 107.5(4) . .
C7 C6 C17 126.5(4) . .
C5 C6 C17 126.0(4) . .
N2 C2 C1 109.2(4) . .
C21 C22 C17 122.0(4) . .
C22 C21 C20 119.3(5) . .
C4 C5 C6 106.3(4) . .
C4 C5 C11 127.0(4) . .
C6 C5 C11 126.7(4) . .
C15 C14 C13 119.8(4) . .
N4 C9 C10 107.8(4) . .
C12 C13 C14 119.5(5) . .
C19 C20 C21 119.4(4) . .
C15 C16 C11 120.2(5) . .
C13 C12 C11 121.1(4) . .
C20 C19 C18 120.7(5) . .
C14 C15 C16 121.0(5) . .
C19 C18 C17 120.9(5) . .
N1 C1 C2 111.3(4) . .
N5 C10 C9 112.5(4) . .

loop_
_geom_bond_atom_site_label_1
_geom_bond_atom_site_label_2
_geom_bond_distance
_geom_bond_site_symmetry_2
P1 F6 1.643(3) .
P1 F2 1.668(3) .
P1 F5 1.670(3) .
P1 F3 1.673(3) .
P1 F1 1.691(3) .
P1 F4 1.711(3) .
O2 C8 1.233(5) .
O1 C3 1.221(5) .
N3 C7 1.362(5) .
N3 C4 1.367(5) .
N2 C3 1.345(5) .
N2 C2 1.447(5) .
C4 C5 1.401(6) .
C4 C3 1.476(6) .
C17 C18 1.384(6) .
C17 C22 1.387(6) .
C17 C6 1.498(6) .
C7 C6 1.387(6) .
C7 C8 1.482(6) .
N4 C8 1.342(5) .
N4 C9 1.462(5) .
C11 C16 1.383(6) .
C11 C12 1.403(6) .
C11 C5 1.483(6) .
C6 C5 1.421(6) .
N1 C1 1.486(5) .
C2 C1 1.523(7) .
C22 C21 1.375(6) .
C21 C20 1.386(7) .
C14 C15 1.375(7) .
C14 C13 1.379(7) .
C9 C10 1.497(7) .
C13 C12 1.379(6) .
N5 C10 1.469(6) .
C20 C19 1.374(7) .
C16 C15 1.379(6) .
C19 C18 1.378(6) .

loop_
_geom_hbond_atom_site_label_D
_geom_hbond_atom_site_label_H
_geom_hbond_atom_site_label_A
_geom_hbond_distance_DH
_geom_hbond_distance_HA
_geom_hbond_distance_DA
_geom_hbond_angle_DHA
_geom_hbond_site_symmetry_A
N5 H5B F3 0.91 1.99 2.811(5) 149.4 .
N5 H5B F4 0.91 2.23 2.999(5) 142.1 .
O2W H3W F5 0.9000(10) 2.30(11) 2.740(5) 110(8) .
O1W H2W F1 0.9000(13) 2.11(11) 2.720(5) 125(11) .
O2W H4W F4 0.9000(12) 1.851(12) 2.742(5) 170(6) 8_665
N3 H3 O1 0.88 2.09 2.911(5) 155.7 5_657
N1 H1C O2 0.91 1.96 2.806(5) 154.3 5_657
N1 H1A F4 0.91 1.93 2.816(5) 163.5 2
N1 H1A F6 0.91 2.50 3.066(5) 120.6 2
N1 H1B O2W 0.91 1.92 2.758(5) 153.0 2_565
N5 H5A O1W 0.91 1.94 2.789(6) 154.0 6_657
N5 H5C F1 0.91 1.96 2.815(5) 156.2 8_655
N5 H5C F3 0.91 2.28 2.999(5) 135.3 8_655
